data_4519193
loop_
_publ_author_name
'Chen, Yanhong'
'Chang, Shenzhen'
'An, Haiyan'
'Li, Yanqin'
'Zhu, Qingshan'
'Luo, Huiyun'
'Huang, Yaohui'

_publ_section_title
;
 Two Polymorphic Polyoxometalate-Based Metal--Organic Frameworks for the
 Efficient Synthesis of Functionalized Sulfoxides and Detoxification of
 Mustard Gas Simulants
;
_journal_issue 46
_journal_name_full 'ACS Sustainable Chemistry &amp; Engineering'
_journal_page_first 15683
_journal_page_last 15693
_journal_paper_doi 10.1021/acssuschemeng.1c06433
_journal_volume 9
_journal_year 2021
_chemical_formula_sum 'C40 H70 Mo24 N8 O96 P2 Zn8'
_chemical_formula_weight 5086.50
_space_group_crystal_system monoclinic
_space_group_IT_number 13
_space_group_name_Hall '-P 2yac'
_space_group_name_H-M_alt 'P 1 2/n 1'
_atom_sites_solution_hydrogens geom
_audit_creation_method SHELXL-2018/3
_cell_angle_alpha 90
_cell_angle_beta 109.145(9)
_cell_angle_gamma 90
_cell_formula_units_Z 1
_cell_length_a 12.398(3)
_cell_length_b 12.410(3)
_cell_length_c 18.721(4)
_cell_measurement_reflns_used 5907
_cell_measurement_temperature 150(2)
_cell_measurement_theta_max 27.495
_cell_measurement_theta_min 2.303
_cell_volume 2721.1(11)
_computing_cell_refinement 'Bruker SAINT'
_computing_data_collection 'Bruker APEX2'
_computing_data_reduction 'Bruker SAINT'
_computing_molecular_graphics 'Bruker SHELXTL'
_computing_publication_material 'Bruker SHELXTL'
_computing_structure_refinement 'SHELXL-2018/3 (Sheldrick, 2018)'
_computing_structure_solution 'SHELXT 2014/5 (Sheldrick, 2014)'
_diffrn_ambient_temperature 150(2)
_diffrn_measured_fraction_theta_full 0.967
_diffrn_measured_fraction_theta_max 0.946
_diffrn_measurement_device_type 'Bruker Smart Apex CCD'
_diffrn_measurement_method 'phi and omega scans'
_diffrn_radiation_type MoK\a
_diffrn_radiation_wavelength 0.71073
_diffrn_reflns_av_R_equivalents 0.0843
_diffrn_reflns_av_unetI/netI 0.0815
_diffrn_reflns_Laue_measured_fraction_full 0.967
_diffrn_reflns_Laue_measured_fraction_max 0.946
_diffrn_reflns_limit_h_max 16
_diffrn_reflns_limit_h_min -16
_diffrn_reflns_limit_k_max 16
_diffrn_reflns_limit_k_min -15
_diffrn_reflns_limit_l_max 22
_diffrn_reflns_limit_l_min -24
_diffrn_reflns_number 24853
_diffrn_reflns_point_group_measured_fraction_full 0.967
_diffrn_reflns_point_group_measured_fraction_max 0.946
_diffrn_reflns_theta_full 25.242
_diffrn_reflns_theta_max 27.495
_diffrn_reflns_theta_min 2.303
_exptl_absorpt_coefficient_mu 4.538
_exptl_absorpt_correction_T_max 0.334
_exptl_absorpt_correction_T_min 0.210
_exptl_absorpt_correction_type multi-scan
_exptl_absorpt_process_details 'ABSCOR by T.Higashi 8 March, 1995'
_exptl_crystal_colour black
_exptl_crystal_density_diffrn 3.104
_exptl_crystal_density_method 'not measured'
_exptl_crystal_description cone
_exptl_crystal_F_000 2412
_exptl_crystal_size_max 0.250
_exptl_crystal_size_mid 0.200
_exptl_crystal_size_min 0.160
_refine_diff_density_max 2.222
_refine_diff_density_min -1.625
_refine_diff_density_rms 0.375
_refine_ls_extinction_method none
_refine_ls_goodness_of_fit_ref 1.071
_refine_ls_hydrogen_treatment constr
_refine_ls_matrix_type full
_refine_ls_number_parameters 392
_refine_ls_number_reflns 5907
_refine_ls_number_restraints 30
_refine_ls_restrained_S_all 1.068
_refine_ls_R_factor_all 0.1049
_refine_ls_R_factor_gt 0.0815
_refine_ls_shift/su_max 0.000
_refine_ls_shift/su_mean 0.000
_refine_ls_structure_factor_coef Fsqd
_refine_ls_weighting_details 'w=1/[\s^2^(Fo^2^)+(0.0186P)^2^+259.1953P] where P=(Fo^2^+2Fc^2^)/3'
_refine_ls_weighting_scheme calc
_refine_ls_wR_factor_gt 0.1907
_refine_ls_wR_factor_ref 0.1999
_reflns_Friedel_coverage 0.000
_reflns_number_gt 4653
_reflns_number_total 5907
_reflns_threshold_expression 'I > 2\s(I)'
_cod_data_source_file sc1c06433_si_002.cif
_cod_data_source_block POMOF_1_B
_cod_original_cell_volume 2721.0(11)
_cod_original_sg_symbol_H-M 'P 2/n'
_cod_database_code 4519193
_shelx_shelxl_version_number 2018/3
_shelx_space_group_comment
;
The symmetry employed for this shelxl refinement is uniquely defined
by the following loop, which should always be used as a source of
symmetry information in preference to the above space-group names.
They are only intended as comments.
;
_shelx_estimated_absorpt_t_min 0.397
_shelx_estimated_absorpt_t_max 0.530

loop_
_space_group_symop_operation_xyz
'x, y, z'
'-x+1/2, y, -z+1/2'
'-x, -y, -z'
'x-1/2, -y, z-1/2'

loop_
_atom_site_label
_atom_site_type_symbol
_atom_site_fract_x
_atom_site_fract_y
_atom_site_fract_z
_atom_site_U_iso_or_equiv
_atom_site_adp_type
_atom_site_occupancy
_atom_site_site_symmetry_order
_atom_site_calc_flag
_atom_site_refinement_flags_posn
_atom_site_refinement_flags_adp
_atom_site_refinement_flags_occupancy
_atom_site_disorder_assembly
_atom_site_disorder_group
P1 P 0.250000 0.3894(4) 0.250000 0.0101(11) Uani 1 2 d S T P . .
Mo1 Mo 0.30047(11) 0.66931(10) 0.18453(8) 0.0136(3) Uani 1 1 d . . . . .
Mo2 Mo 0.28604(12) 0.46554(11) 0.44212(8) 0.0142(3) Uani 1 1 d . . . . .
Mo3 Mo 0.55814(12) 0.30146(11) 0.30204(8) 0.0160(3) Uani 1 1 d . . . . .
Mo4 Mo 0.43055(12) 0.31771(11) 0.43708(8) 0.0133(3) Uani 1 1 d . . . . .
Mo5 Mo 0.48911(12) 0.47262(11) 0.17884(8) 0.0159(3) Uani 1 1 d . . . . .
Mo6 Mo 0.35828(13) 0.11333(11) 0.30241(9) 0.0183(3) Uani 1 1 d . . . . .
Zn1 Zn 0.00934(16) 0.57045(15) 0.14340(12) 0.0184(4) Uani 1 1 d . . . . .
Zn2 Zn 0.13549(17) 0.20272(16) 0.38629(13) 0.0243(5) Uani 1 1 d . . . . .
O3 O 0.1534(10) 0.6518(9) 0.2037(6) 0.017(2) Uani 1 1 d . . . . .
O4 O 0.4489(9) 0.6204(8) 0.1939(6) 0.013(2) Uani 1 1 d . . . . .
O5 O 0.3105(11) 0.8035(9) 0.1745(7) 0.023(3) Uani 1 1 d . . . . .
O6 O 0.2366(10) 0.6219(8) 0.0893(7) 0.020(3) Uani 1 1 d . . . . .
O7 O 0.4265(9) 0.4752(8) 0.4163(6) 0.014(2) Uani 1 1 d . . . . .
O8 O 0.2658(9) 0.3101(9) 0.4253(6) 0.017(2) Uani 1 1 d . . . . .
O9 O 0.3853(10) 0.4696(9) 0.0815(7) 0.019(2) Uani 1 1 d . . . . .
O10 O 0.3266(11) 0.4806(9) 0.5368(6) 0.021(3) Uani 1 1 d . . . . .
O12 O 0.4788(10) 0.3197(9) 0.1910(6) 0.019(2) Uani 1 1 d . . . . .
O13 O 0.5051(9) 0.1605(8) 0.2923(6) 0.014(2) Uani 1 1 d . . . . .
O14 O 0.6952(9) 0.2875(9) 0.3097(6) 0.017(2) Uani 1 1 d . . . . .
O15 O 0.5688(9) 0.3156(9) 0.4023(7) 0.020(3) Uani 1 1 d . . . . .
O16 O 0.4165(10) 0.1628(9) 0.4081(7) 0.020(2) Uani 1 1 d . . . . .
O17 O 0.4994(9) 0.3074(9) 0.5308(6) 0.017(2) Uani 1 1 d . . . . .
O18 O 0.6165(9) 0.4906(9) 0.1655(7) 0.020(3) Uani 1 1 d . . . . .
O19 O 0.3828(9) -0.0183(8) 0.3147(7) 0.017(2) Uani 1 1 d . . . . .
O20 O 0.2065(10) 0.1371(8) 0.3092(7) 0.021(3) Uani 1 1 d . . . . .
O1W O 0.2596(13) 0.0956(11) 0.4736(8) 0.038(4) Uani 1 1 d . . . . .
O2W O 0.0770(12) 0.2665(11) 0.4780(7) 0.031(3) Uani 1 1 d . . . . .
OW1 O -0.151(2) 0.2893(19) 0.4788(13) 0.085(7) Uiso 1 1 d . . . . .
OW2 O 0.314(3) -0.109(3) 0.5178(18) 0.127(10) Uiso 1 1 d . . . . .
N1 N -0.0993(10) 0.6840(9) 0.1516(7) 0.006(2) Uani 1 1 d . U . . .
N2 N 0.0096(11) 0.0859(11) 0.3648(8) 0.019(3) Uani 1 1 d . . . . .
C1 C -0.0722(14) 0.7912(13) 0.1541(9) 0.017(3) Uani 1 1 d . . . . .
H1A H 0.001782 0.810495 0.153757 0.020 Uiso 1 1 calc R U . . .
C2 C -0.1450(13) 0.8716(13) 0.1571(10) 0.019(3) Uani 1 1 d . . . . .
H2A H -0.120715 0.944531 0.160543 0.022 Uiso 1 1 calc R U . . .
C3 C -0.2553(14) 0.8465(13) 0.1551(9) 0.016(3) Uani 1 1 d . . . . .
C4 C -0.2809(14) 0.7360(13) 0.1586(11) 0.021(4) Uani 1 1 d . . . . .
H4A H -0.351899 0.714354 0.163106 0.025 Uiso 1 1 calc R U . . .
C5 C -0.2017(13) 0.6606(11) 0.1555(9) 0.012(3) Uani 1 1 d . U . . .
H5A H -0.221481 0.586742 0.156092 0.014 Uiso 1 1 calc R U . . .
C6 C 0.0380(15) -0.0149(14) 0.3621(12) 0.027(4) Uani 1 1 d . . . . .
H6A H 0.113070 -0.033507 0.363735 0.033 Uiso 1 1 calc R U . . .
C7 C -0.0438(15) -0.0955(14) 0.3567(12) 0.027(4) Uani 1 1 d . . . . .
H7A H -0.021889 -0.169060 0.358385 0.033 Uiso 1 1 calc R U . . .
C8 C -0.1583(15) -0.0693(14) 0.3489(10) 0.021(4) Uani 1 1 d . . . . .
C9 C -0.1848(15) 0.0395(14) 0.3454(11) 0.026(4) Uani 1 1 d . . . . .
H9A H -0.261119 0.062901 0.336437 0.031 Uiso 1 1 calc R U . . .
C10 C -0.0986(14) 0.1122(14) 0.3551(11) 0.022(4) Uani 1 1 d . U . . .
H10A H -0.116816 0.186559 0.354888 0.027 Uiso 1 1 calc R U . . .
O1 O 0.2080(9) 0.4624(8) 0.3036(6) 0.010(2) Uani 1 1 d . U . . .
O2 O 0.3496(9) 0.3179(8) 0.2986(6) 0.012(2) Uani 1 1 d . . . . .
O11 O 0.5315(9) 0.4587(8) 0.2893(6) 0.016(2) Uani 1 1 d . U . . .

loop_
_atom_site_aniso_label
_atom_site_aniso_U_11
_atom_site_aniso_U_22
_atom_site_aniso_U_33
_atom_site_aniso_U_23
_atom_site_aniso_U_13
_atom_site_aniso_U_12
P1 0.010(3) 0.005(2) 0.013(3) 0.000 0.002(2) 0.000
Mo1 0.0106(7) 0.0094(6) 0.0208(7) -0.0006(5) 0.0050(5) -0.0020(5)
Mo2 0.0146(7) 0.0120(6) 0.0152(7) -0.0011(5) 0.0039(5) 0.0015(5)
Mo3 0.0112(7) 0.0135(6) 0.0242(8) -0.0030(6) 0.0070(6) 0.0004(5)
Mo4 0.0125(6) 0.0111(6) 0.0150(7) -0.0014(5) 0.0029(5) 0.0020(5)
Mo5 0.0103(7) 0.0137(6) 0.0243(8) -0.0011(6) 0.0065(6) -0.0013(5)
Mo6 0.0195(8) 0.0104(6) 0.0294(9) 0.0000(6) 0.0142(6) 0.0018(5)
Zn1 0.0111(9) 0.0129(9) 0.0311(12) -0.0031(8) 0.0069(8) 0.0011(7)
Zn2 0.0191(11) 0.0168(10) 0.0420(13) -0.0048(9) 0.0167(10) -0.0070(8)
O3 0.019(6) 0.012(5) 0.021(6) -0.003(4) 0.007(5) 0.001(4)
O4 0.009(5) 0.012(5) 0.013(6) 0.002(4) -0.003(4) 0.002(4)
O5 0.026(7) 0.015(6) 0.026(7) -0.001(5) 0.003(5) -0.004(5)
O6 0.030(7) 0.005(5) 0.027(7) 0.004(5) 0.014(5) -0.005(5)
O7 0.017(6) 0.012(5) 0.012(6) 0.003(4) 0.002(4) 0.001(4)
O8 0.012(6) 0.022(6) 0.017(6) -0.007(5) 0.003(5) -0.005(5)
O9 0.023(6) 0.015(6) 0.025(7) 0.005(5) 0.013(5) -0.001(5)
O10 0.039(7) 0.019(6) 0.008(6) -0.005(5) 0.012(5) 0.002(5)
O12 0.030(7) 0.015(6) 0.013(6) -0.003(5) 0.010(5) 0.004(5)
O13 0.014(6) 0.014(5) 0.015(6) -0.003(4) 0.004(4) -0.007(4)
O14 0.010(5) 0.022(6) 0.021(6) -0.003(5) 0.009(5) -0.002(4)
O15 0.010(6) 0.017(6) 0.030(7) -0.007(5) 0.003(5) -0.002(4)
O16 0.017(6) 0.017(6) 0.024(6) 0.001(5) 0.005(5) 0.004(5)
O17 0.014(6) 0.020(6) 0.014(6) 0.000(5) -0.001(5) 0.005(5)
O18 0.007(5) 0.021(6) 0.030(7) -0.007(5) 0.003(5) -0.003(4)
O19 0.014(6) 0.010(5) 0.028(7) -0.001(5) 0.007(5) 0.004(4)
O20 0.025(7) 0.004(5) 0.033(7) 0.002(5) 0.009(5) -0.006(4)
O1W 0.054(10) 0.025(7) 0.024(7) 0.000(6) 0.000(7) 0.006(7)
O2W 0.041(8) 0.031(7) 0.026(7) -0.002(6) 0.018(6) -0.010(6)
N1 0.008(5) 0.006(5) 0.008(6) 0.001(4) 0.007(5) 0.003(4)
N2 0.008(6) 0.020(7) 0.029(8) -0.002(6) 0.006(6) 0.005(5)
C1 0.016(8) 0.015(8) 0.018(9) 0.001(6) 0.005(7) -0.004(6)
C2 0.008(7) 0.012(7) 0.035(10) 0.000(7) 0.006(7) -0.005(6)
C3 0.021(9) 0.016(8) 0.011(8) -0.004(6) 0.003(6) -0.004(6)
C4 0.018(8) 0.012(8) 0.043(11) -0.007(7) 0.025(8) -0.004(6)
C5 0.011(5) 0.005(4) 0.014(5) 0.001(4) -0.002(4) -0.001(4)
C6 0.011(8) 0.020(9) 0.054(13) 0.012(8) 0.014(8) 0.000(7)
C7 0.018(9) 0.014(8) 0.053(13) -0.006(8) 0.017(9) -0.006(7)
C8 0.023(9) 0.018(8) 0.023(9) -0.002(7) 0.008(7) 0.006(7)
C9 0.010(8) 0.022(9) 0.039(11) 0.002(8) 0.000(7) -0.004(7)
C10 0.013(8) 0.018(7) 0.039(10) 0.002(7) 0.012(7) -0.009(6)
O1 0.008(4) 0.011(4) 0.014(4) -0.001(3) 0.005(3) 0.004(3)
O2 0.015(5) 0.006(5) 0.014(6) -0.004(4) 0.005(4) -0.004(4)
O11 0.015(5) 0.005(5) 0.020(6) -0.004(4) -0.006(4) -0.004(4)

loop_
_atom_type_symbol
_atom_type_description
_atom_type_scat_dispersion_real
_atom_type_scat_dispersion_imag
_atom_type_scat_source
C C 0.0033 0.0016 'International Tables Vol C Tables 4.2.6.8 and 6.1.1.4'
H H 0.0000 0.0000 'International Tables Vol C Tables 4.2.6.8 and 6.1.1.4'
N N 0.0061 0.0033 'International Tables Vol C Tables 4.2.6.8 and 6.1.1.4'
O O 0.0106 0.0060 'International Tables Vol C Tables 4.2.6.8 and 6.1.1.4'
P P 0.1023 0.0942 'International Tables Vol C Tables 4.2.6.8 and 6.1.1.4'
Zn Zn 0.2839 1.4301 'International Tables Vol C Tables 4.2.6.8 and 6.1.1.4'
Mo Mo -1.6832 0.6857 'International Tables Vol C Tables 4.2.6.8 and 6.1.1.4'

loop_
_geom_angle_atom_site_label_1
_geom_angle_atom_site_label_2
_geom_angle_atom_site_label_3
_geom_angle
_geom_angle_site_symmetry_1
_geom_angle_site_symmetry_3
_geom_angle_publ_flag
O2 P1 O2 110.2(8) 2 . ?
O2 P1 O1 108.9(5) 2 2 ?
O2 P1 O1 109.9(5) . 2 ?
O2 P1 O1 109.9(5) 2 . ?
O2 P1 O1 108.9(5) . . ?
O1 P1 O1 109.1(8) 2 . ?
O5 Mo1 O6 103.8(5) . . ?
O5 Mo1 O4 102.8(5) . . ?
O6 Mo1 O4 94.9(5) . . ?
O5 Mo1 O3 103.6(5) . . ?
O6 Mo1 O3 90.6(5) . . ?
O4 Mo1 O3 150.8(5) . . ?
O5 Mo1 O3 102.6(5) . 2 ?
O6 Mo1 O3 152.6(5) . 2 ?
O4 Mo1 O3 86.1(5) . 2 ?
O3 Mo1 O3 76.3(5) . 2 ?
O5 Mo1 Mo1 98.8(4) . 2 ?
O6 Mo1 Mo1 128.6(4) . 2 ?
O4 Mo1 Mo1 124.1(3) . 2 ?
O3 Mo1 Mo1 38.9(3) . 2 ?
O3 Mo1 Mo1 38.7(3) 2 2 ?
O10 Mo2 O8 104.9(5) . . ?
O10 Mo2 O7 105.7(5) . . ?
O8 Mo2 O7 95.6(4) . . ?
O10 Mo2 O6 99.5(5) . 2 ?
O8 Mo2 O6 154.3(5) . 2 ?
O7 Mo2 O6 85.3(5) . 2 ?
O10 Mo2 O9 99.0(5) . 2 ?
O8 Mo2 O9 85.4(5) . 2 ?
O7 Mo2 O9 154.1(5) . 2 ?
O6 Mo2 O9 82.9(5) 2 2 ?
O10 Mo2 O1 172.3(5) . . ?
O8 Mo2 O1 80.2(4) . . ?
O7 Mo2 O1 79.3(4) . . ?
O6 Mo2 O1 74.8(4) 2 . ?
O9 Mo2 O1 75.4(4) 2 . ?
O10 Mo2 Mo4 98.4(4) . . ?
O8 Mo2 Mo4 49.4(3) . . ?
O7 Mo2 Mo4 49.6(3) . . ?
O6 Mo2 Mo4 134.6(3) 2 . ?
O9 Mo2 Mo4 134.4(3) 2 . ?
O1 Mo2 Mo4 89.3(2) . . ?
O14 Mo3 O15 101.0(5) . . ?
O14 Mo3 O13 103.2(5) . . ?
O15 Mo3 O13 95.4(5) . . ?
O14 Mo3 O11 103.8(5) . . ?
O15 Mo3 O11 89.0(5) . . ?
O13 Mo3 O11 151.2(5) . . ?
O14 Mo3 O12 103.9(5) . . ?
O15 Mo3 O12 153.3(5) . . ?
O13 Mo3 O12 88.1(5) . . ?
O11 Mo3 O12 76.0(4) . . ?
O14 Mo3 Mo5 99.4(4) . . ?
O15 Mo3 Mo5 127.8(4) . . ?
O13 Mo3 Mo5 125.5(3) . . ?
O11 Mo3 Mo5 39.4(3) . . ?
O12 Mo3 Mo5 38.1(3) . . ?
O17 Mo4 O8 105.3(5) . . ?
O17 Mo4 O16 100.3(5) . . ?
O8 Mo4 O16 85.9(5) . . ?
O17 Mo4 O7 104.5(5) . . ?
O8 Mo4 O7 93.8(5) . . ?
O16 Mo4 O7 154.4(5) . . ?
O17 Mo4 O15 98.1(5) . . ?
O8 Mo4 O15 156.0(5) . . ?
O16 Mo4 O15 84.7(5) . . ?
O7 Mo4 O15 85.4(5) . . ?
O17 Mo4 O2 172.7(5) . . ?
O8 Mo4 O2 80.4(4) . . ?
O16 Mo4 O2 75.2(4) . . ?
O7 Mo4 O2 79.5(4) . . ?
O15 Mo4 O2 75.9(4) . . ?
O17 Mo4 Mo2 97.8(4) . . ?
O8 Mo4 Mo2 48.5(3) . . ?
O16 Mo4 Mo2 134.0(3) . . ?
O7 Mo4 Mo2 48.5(3) . . ?
O15 Mo4 Mo2 133.7(3) . . ?
O2 Mo4 Mo2 89.4(2) . . ?
O18 Mo5 O9 103.8(5) . . ?
O18 Mo5 O12 104.4(5) . . ?
O9 Mo5 O12 92.6(5) . . ?
O18 Mo5 O4 101.1(5) . . ?
O9 Mo5 O4 91.9(5) . . ?
O12 Mo5 O4 152.2(5) . . ?
O18 Mo5 O11 103.1(5) . . ?
O9 Mo5 O11 153.0(5) . . ?
O12 Mo5 O11 78.1(4) . . ?
O4 Mo5 O11 85.6(4) . . ?
O18 Mo5 Mo3 99.2(4) . . ?
O9 Mo5 Mo3 131.5(3) . . ?
O12 Mo5 Mo3 40.0(3) . . ?
O4 Mo5 Mo3 124.8(3) . . ?
O11 Mo5 Mo3 39.7(3) . . ?
O19 Mo6 O20 106.0(5) . . ?
O19 Mo6 O16 100.2(5) . . ?
O20 Mo6 O16 86.0(5) . . ?
O19 Mo6 O13 99.9(5) . . ?
O20 Mo6 O13 154.0(4) . . ?
O16 Mo6 O13 87.6(5) . . ?
O19 Mo6 O20 106.4(5) . 2 ?
O20 Mo6 O20 88.9(5) . 2 ?
O16 Mo6 O20 153.3(5) . 2 ?
O13 Mo6 O20 85.6(5) . 2 ?
O19 Mo6 Mo6 100.9(4) . 2 ?
O20 Mo6 Mo6 46.5(4) . 2 ?
O16 Mo6 Mo6 131.7(3) . 2 ?
O13 Mo6 Mo6 130.0(3) . 2 ?
O20 Mo6 Mo6 45.0(3) 2 2 ?
O7 Zn1 N1 151.7(5) 2 . ?
O7 Zn1 O3 99.7(4) 2 . ?
N1 Zn1 O3 95.7(5) . . ?
O7 Zn1 O11 99.8(4) 2 2 ?
N1 Zn1 O11 97.0(5) . 2 ?
O3 Zn1 O11 110.1(4) . 2 ?
O8 Zn2 N2 170.7(5) . . ?
O8 Zn2 O20 92.2(4) . . ?
N2 Zn2 O20 93.1(5) . . ?
O8 Zn2 O12 93.9(4) . 2 ?
N2 Zn2 O12 93.0(5) . 2 ?
O20 Zn2 O12 97.5(4) . 2 ?
O8 Zn2 O2W 84.9(5) . . ?
N2 Zn2 O2W 89.0(5) . . ?
O20 Zn2 O2W 173.8(5) . . ?
O12 Zn2 O2W 88.3(5) 2 . ?
O8 Zn2 O1W 81.6(5) . . ?
N2 Zn2 O1W 91.1(5) . . ?
O20 Zn2 O1W 85.9(5) . . ?
O12 Zn2 O1W 174.5(5) 2 . ?
O2W Zn2 O1W 88.2(5) . . ?
Mo1 O3 Mo1 102.3(5) . 2 ?
Mo1 O3 Zn1 130.1(6) . . ?
Mo1 O3 Zn1 122.2(6) 2 . ?
Mo1 O4 Mo5 125.3(6) . . ?
Mo1 O6 Mo2 125.3(6) . 2 ?
Mo2 O7 Zn1 137.4(6) . 2 ?
Mo2 O7 Mo4 81.9(4) . . ?
Zn1 O7 Mo4 135.4(6) 2 . ?
Mo2 O8 Mo4 82.1(4) . . ?
Mo2 O8 Zn2 138.4(6) . . ?
Mo4 O8 Zn2 137.5(6) . . ?
Mo5 O9 Mo2 123.8(6) . 2 ?
Mo5 O12 Mo3 101.9(5) . . ?
Mo5 O12 Zn2 128.8(6) . 2 ?
Mo3 O12 Zn2 126.7(6) . 2 ?
Mo3 O13 Mo6 125.2(6) . . ?
Mo3 O15 Mo4 122.9(6) . . ?
Mo6 O16 Mo4 123.0(6) . . ?
Mo6 O20 Mo6 88.5(5) . 2 ?
Mo6 O20 Zn2 137.7(6) . . ?
Mo6 O20 Zn2 131.7(6) 2 . ?
C5 N1 C1 116.0(12) . . ?
C5 N1 Zn1 122.2(10) . . ?
C1 N1 Zn1 121.7(10) . . ?
C6 N2 C10 120.1(15) . . ?
C6 N2 Zn2 118.9(11) . . ?
C10 N2 Zn2 121.0(11) . . ?
C2 C1 N1 123.8(15) . . ?
C2 C1 H1A 118.1 . . ?
N1 C1 H1A 118.1 . . ?
C1 C2 C3 119.7(15) . . ?
C1 C2 H2A 120.1 . . ?
C3 C2 H2A 120.1 . . ?
C2 C3 C4 116.7(15) . . ?
C2 C3 C8 122.2(15) . 2_465 ?
C4 C3 C8 121.2(15) . 2_465 ?
C5 C4 C3 119.0(14) . . ?
C5 C4 H4A 120.5 . . ?
C3 C4 H4A 120.5 . . ?
N1 C5 C4 124.4(13) . . ?
N1 C5 H5A 117.8 . . ?
C4 C5 H5A 117.8 . . ?
N2 C6 C7 119.2(16) . . ?
N2 C6 H6A 120.4 . . ?
C7 C6 H6A 120.4 . . ?
C6 C7 C8 121.3(16) . . ?
C6 C7 H7A 119.3 . . ?
C8 C7 H7A 119.3 . . ?
C9 C8 C7 116.3(16) . . ?
C9 C8 C3 121.9(15) . 2_445 ?
C7 C8 C3 121.8(15) . 2_445 ?
C10 C9 C8 118.3(17) . . ?
C10 C9 H9A 120.9 . . ?
C8 C9 H9A 120.9 . . ?
N2 C10 C9 124.4(17) . . ?
N2 C10 H10A 117.8 . . ?
C9 C10 H10A 117.8 . . ?
P1 O1 Mo2 126.1(5) . . ?
P1 O2 Mo4 126.3(6) . . ?
Mo5 O11 Mo3 100.9(5) . . ?
Mo5 O11 Zn1 123.6(5) . 2 ?
Mo3 O11 Zn1 131.3(6) . 2 ?

loop_
_geom_bond_atom_site_label_1
_geom_bond_atom_site_label_2
_geom_bond_distance
_geom_bond_site_symmetry_2
_geom_bond_publ_flag
P1 O2 1.550(11) 2 ?
P1 O2 1.550(11) . ?
P1 O1 1.562(10) 2 ?
P1 O1 1.562(10) . ?
Mo1 O5 1.685(12) . ?
Mo1 O6 1.795(12) . ?
Mo1 O4 1.891(11) . ?
Mo1 O3 1.983(11) . ?
Mo1 O3 1.992(11) 2 ?
Mo1 Mo1 3.096(3) 2 ?
Mo2 O10 1.687(11) . ?
Mo2 O8 1.957(11) . ?
Mo2 O7 1.957(11) . ?
Mo2 O6 2.021(11) 2 ?
Mo2 O9 2.023(12) 2 ?
Mo2 O1 2.453(10) . ?
Mo2 Mo4 2.5875(19) . ?
Mo3 O14 1.667(11) . ?
Mo3 O15 1.846(12) . ?
Mo3 O13 1.857(10) . ?
Mo3 O11 1.981(10) . ?
Mo3 O12 2.000(11) . ?
Mo3 Mo5 3.044(2) . ?
Mo4 O17 1.685(11) . ?
Mo4 O8 1.984(11) . ?
Mo4 O16 1.990(12) . ?
Mo4 O7 1.990(11) . ?
Mo4 O15 2.024(12) . ?
Mo4 O2 2.454(11) . ?
Mo5 O18 1.693(11) . ?
Mo5 O9 1.854(12) . ?
Mo5 O12 1.920(11) . ?
Mo5 O4 1.945(10) . ?
Mo5 O11 1.968(11) . ?
Mo6 O19 1.664(11) . ?
Mo6 O20 1.950(12) . ?
Mo6 O16 1.969(12) . ?
Mo6 O13 1.979(11) . ?
Mo6 O20 2.000(12) 2 ?
Mo6 Mo6 2.757(3) 2 ?
Zn1 O7 1.966(11) 2 ?
Zn1 N1 1.989(11) . ?
Zn1 O3 2.040(11) . ?
Zn1 O11 2.045(11) 2 ?
Zn2 O8 2.036(11) . ?
Zn2 N2 2.070(14) . ?
Zn2 O20 2.086(12) . ?
Zn2 O12 2.205(12) 2 ?
Zn2 O2W 2.218(13) . ?
Zn2 O1W 2.270(14) . ?
N1 C5 1.327(18) . ?
N1 C1 1.370(19) . ?
N2 C6 1.30(2) . ?
N2 C10 1.33(2) . ?
C1 C2 1.36(2) . ?
C1 H1A 0.9500 . ?
C2 C3 1.39(2) . ?
C2 H2A 0.9500 . ?
C3 C4 1.41(2) . ?
C3 C8 1.48(2) 2_465 ?
C4 C5 1.37(2) . ?
C4 H4A 0.9500 . ?
C5 H5A 0.9500 . ?
C6 C7 1.40(2) . ?
C6 H6A 0.9500 . ?
C7 C8 1.42(2) . ?
C7 H7A 0.9500 . ?
C8 C9 1.39(2) . ?
C9 C10 1.37(2) . ?
C9 H9A 0.9500 . ?
C10 H10A 0.9500 . ?

loop_
_geom_hbond_atom_site_label_D
_geom_hbond_atom_site_label_H
_geom_hbond_atom_site_label_A
_geom_hbond_distance_DH
_geom_hbond_distance_HA
_geom_hbond_distance_DA
_geom_hbond_angle_DHA
_geom_hbond_site_symmetry_A
_geom_hbond_publ_flag
C1 H1A O19 0.95 2.52 3.247(19) 133.3 2_565 yes
C5 H5A O18 0.95 2.39 3.137(18) 135.1 1_455 yes
C6 H6A O5 0.95 2.44 3.15(2) 131.6 2_545 yes
C10 H10A O14 0.95 2.53 3.25(2) 132.3 1_455 yes

loop_
_geom_torsion_atom_site_label_1
_geom_torsion_atom_site_label_2
_geom_torsion_atom_site_label_3
_geom_torsion_atom_site_label_4
_geom_torsion
_geom_torsion_site_symmetry_1
_geom_torsion_site_symmetry_2
_geom_torsion_site_symmetry_3
_geom_torsion_site_symmetry_4
_geom_torsion_publ_flag
O5 Mo1 O4 Mo5 -161.6(7) . . . . ?
O6 Mo1 O4 Mo5 -56.3(7) . . . . ?
O3 Mo1 O4 Mo5 43.9(13) . . . . ?
O3 Mo1 O4 Mo5 96.3(7) 2 . . . ?
Mo1 Mo1 O4 Mo5 88.3(7) 2 . . . ?
O5 Mo1 O6 Mo2 173.4(7) . . . 2 ?
O4 Mo1 O6 Mo2 68.9(8) . . . 2 ?
O3 Mo1 O6 Mo2 -82.5(8) . . . 2 ?
O3 Mo1 O6 Mo2 -22.2(16) 2 . . 2 ?
Mo1 Mo1 O6 Mo2 -73.3(8) 2 . . 2 ?
O18 Mo5 O9 Mo2 -173.5(7) . . . 2 ?
O12 Mo5 O9 Mo2 81.0(7) . . . 2 ?
O4 Mo5 O9 Mo2 -71.5(7) . . . 2 ?
O11 Mo5 O9 Mo2 12.4(15) . . . 2 ?
Mo3 Mo5 O9 Mo2 70.7(8) . . . 2 ?
O14 Mo3 O13 Mo6 166.2(7) . . . . ?
O15 Mo3 O13 Mo6 63.5(7) . . . . ?
O11 Mo3 O13 Mo6 -34.2(14) . . . . ?
O12 Mo3 O13 Mo6 -89.9(7) . . . . ?
Mo5 Mo3 O13 Mo6 -81.9(7) . . . . ?
O14 Mo3 O15 Mo4 -172.3(7) . . . . ?
O13 Mo3 O15 Mo4 -67.7(7) . . . . ?
O11 Mo3 O15 Mo4 83.8(7) . . . . ?
O12 Mo3 O15 Mo4 28.9(15) . . . . ?
Mo5 Mo3 O15 Mo4 76.5(7) . . . . ?
C5 N1 C1 C2 -3(2) . . . . ?
Zn1 N1 C1 C2 177.7(13) . . . . ?
N1 C1 C2 C3 -2(3) . . . . ?
C1 C2 C3 C4 7(2) . . . . ?
C1 C2 C3 C8 -174.2(16) . . . 2_465 ?
C2 C3 C4 C5 -7(2) . . . . ?
C8 C3 C4 C5 174.2(16) 2_465 . . . ?
C1 N1 C5 C4 3(2) . . . . ?
Zn1 N1 C5 C4 -177.7(13) . . . . ?
C3 C4 C5 N1 2(3) . . . . ?
C10 N2 C6 C7 -7(3) . . . . ?
Zn2 N2 C6 C7 172.4(15) . . . . ?
N2 C6 C7 C8 4(3) . . . . ?
C6 C7 C8 C9 1(3) . . . . ?
C6 C7 C8 C3 -178.7(18) . . . 2_445 ?
C7 C8 C9 C10 -5(3) . . . . ?
C3 C8 C9 C10 175.3(17) 2_445 . . . ?
C6 N2 C10 C9 3(3) . . . . ?
Zn2 N2 C10 C9 -175.8(15) . . . . ?
C8 C9 C10 N2 3(3) . . . . ?
O2 P1 O1 Mo2 121.0(6) 2 . . . ?
O2 P1 O1 Mo2 0.2(9) . . . . ?
O1 P1 O1 Mo2 -119.7(7) 2 . . . ?
O2 P1 O2 Mo4 -120.7(7) 2 . . . ?
O1 P1 O2 Mo4 119.3(7) 2 . . . ?
O1 P1 O2 Mo4 -0.1(9) . . . . ?
